data_7034793
loop_
_publ_author_name
'Tian, Aixiang'
'Ning, Yali'
'Ying, Jun'
'Zhang, Juwen'
'Hou, Xue'
'Li, Tianjiao'
'Wang, Xiuli'

_publ_section_title
;
 Highly efficient usage of the hydrothermal technique through the one-pot
 method to construct four Keggin-based compounds containing pendent
 ligands.
;
_journal_issue 22
_journal_name_full 'Dalton transactions (Cambridge, England : 2003)'
_journal_page_first 10499
_journal_page_last 10507
_journal_paper_doi 10.1039/c5dt00903k
_journal_volume 44
_journal_year 2015
_chemical_formula_sum 'C27 H29 Ag3 Mo12 N9 O41 P'
_chemical_formula_weight 2639.44
_chemical_name_systematic
; 
 ? 
;
_space_group_IT_number 14
_symmetry_cell_setting monoclinic
_symmetry_space_group_name_Hall '-P 2yn'
_symmetry_space_group_name_H-M 'P 1 21/n 1'
_atom_sites_solution_hydrogens geom
_atom_sites_solution_primary direct
_atom_sites_solution_secondary difmap
_audit_creation_method SHELXL-97
_audit_update_record
;
2015-01-09 deposited with the CCDC.
2015-04-30 downloaded from the CCDC.
;
_cell_angle_alpha 90.00
_cell_angle_beta 95.0460(10)
_cell_angle_gamma 90.00
_cell_formula_units_Z 4
_cell_length_a 13.4408(5)
_cell_length_b 17.7927(7)
_cell_length_c 24.3961(9)
_cell_measurement_temperature 296(2)
_cell_volume 5811.7(4)
_computing_cell_refinement 'SMART (Bruker, 2001)'
_computing_data_collection 'SMART (Bruker, 2001)'
_computing_data_reduction 'SAINT+ (Bruker, 1999)'
_computing_molecular_graphics 'PLATON (Spek, 2003)'
_computing_publication_material 'SHELXTL (1998)'
_computing_structure_refinement 'SHELXL-97 (Sheldrick, 1997)'
_computing_structure_solution 'SHELXS-97 (Sheldrick, 1990)'
_diffrn_ambient_temperature 296(2)
_diffrn_measured_fraction_theta_full 0.997
_diffrn_measured_fraction_theta_max 0.997
_diffrn_measurement_device_type 'CCD area detector'
_diffrn_measurement_method 'phi and omega scans'
_diffrn_radiation_monochromator graphite
_diffrn_radiation_source 'fine-focus sealed tube'
_diffrn_radiation_type MoK\a
_diffrn_radiation_wavelength 0.71073
_diffrn_reflns_av_R_equivalents 0.0391
_diffrn_reflns_av_sigmaI/netI 0.0456
_diffrn_reflns_limit_h_max 17
_diffrn_reflns_limit_h_min -17
_diffrn_reflns_limit_k_max 23
_diffrn_reflns_limit_k_min -16
_diffrn_reflns_limit_l_max 26
_diffrn_reflns_limit_l_min -31
_diffrn_reflns_number 40316
_diffrn_reflns_theta_full 27.64
_diffrn_reflns_theta_max 27.64
_diffrn_reflns_theta_min 1.42
_exptl_absorpt_coefficient_mu 3.615
_exptl_absorpt_correction_T_max 0.541
_exptl_absorpt_correction_T_min 0.490
_exptl_absorpt_correction_type multi-scan
_exptl_absorpt_process_details SADABS
_exptl_crystal_colour yellow
_exptl_crystal_density_diffrn 3.017
_exptl_crystal_density_method 'not measured'
_exptl_crystal_description flakiness
_exptl_crystal_F_000 4960
_exptl_crystal_size_max 0.20
_exptl_crystal_size_mid 0.19
_exptl_crystal_size_min 0.17
_refine_diff_density_max 3.599
_refine_diff_density_min -1.943
_refine_diff_density_rms 0.186
_refine_ls_extinction_method none
_refine_ls_goodness_of_fit_ref 1.016
_refine_ls_hydrogen_treatment mixed
_refine_ls_matrix_type full
_refine_ls_number_parameters 833
_refine_ls_number_reflns 13501
_refine_ls_number_restraints 0
_refine_ls_restrained_S_all 1.016
_refine_ls_R_factor_all 0.0852
_refine_ls_R_factor_gt 0.0530
_refine_ls_shift/su_max 0.001
_refine_ls_shift/su_mean 0.000
_refine_ls_structure_factor_coef Fsqd
_refine_ls_weighting_details 'calc w=1/[\s^2^(Fo^2^)+(0.0569P)^2^+47.7782P] where P=(Fo^2^+2Fc^2^)/3'
_refine_ls_weighting_scheme calc
_refine_ls_wR_factor_gt 0.1254
_refine_ls_wR_factor_ref 0.1400
_reflns_number_gt 9258
_reflns_number_total 13535
_reflns_threshold_expression >2sigma(I)
_cod_data_source_file c5dt00903k2.cif
_cod_data_source_block compound_4
_cod_depositor_comments 'Adding full bibliography for 7034790--7034793.cif.'
_cod_original_sg_symbol_H-M 'P 21/n'
_cod_database_code 7034793

loop_
_symmetry_equiv_pos_as_xyz
'x, y, z'
'-x+1/2, y+1/2, -z+1/2'
'-x, -y, -z'
'x-1/2, -y-1/2, z-1/2'

loop_
_atom_site_label
_atom_site_type_symbol
_atom_site_fract_x
_atom_site_fract_y
_atom_site_fract_z
_atom_site_U_iso_or_equiv
_atom_site_adp_type
_atom_site_occupancy
_atom_site_symmetry_multiplicity
_atom_site_calc_flag
_atom_site_refinement_flags
P1 P 0.21315(13) 0.75830(10) 0.47396(7) 0.0187(4) Uani 1 1 d .
O1W O -0.0773(7) 1.0218(5) 0.6903(4) 0.083(3) Uani 1 1 d .
O5 O 0.2075(5) 0.6804(4) 0.3443(4) 0.059(2) Uani 1 1 d .
O6 O 0.3769(6) 0.7642(4) 0.6755(2) 0.0516(18) Uani 1 1 d .
O7 O 0.3825(5) 0.6098(4) 0.3246(3) 0.0485(17) Uani 1 1 d .
O8 O 0.2069(5) 0.4662(3) 0.4818(3) 0.0479(17) Uani 1 1 d .
O9 O -0.0686(5) 0.7563(3) 0.4382(3) 0.0490(18) Uani 1 1 d .
O10 O 0.5453(5) 0.9030(4) 0.5272(3) 0.0482(17) Uani 1 1 d .
O11 O 0.3872(6) 0.6877(4) 0.5776(3) 0.0553(19) Uani 1 1 d .
O12 O 0.4397(5) 0.8703(5) 0.4282(3) 0.062(2) Uani 1 1 d .
O13 O 0.4750(6) 0.7584(4) 0.5021(3) 0.0504(18) Uani 1 1 d .
O14 O 0.0463(5) 0.7636(4) 0.5955(3) 0.0559(19) Uani 1 1 d .
O15 O 0.0930(5) 0.9247(5) 0.4352(3) 0.059(2) Uani 1 1 d .
O16 O 0.2726(5) 0.9436(4) 0.3999(3) 0.0547(19) Uani 1 1 d .
O17 O 0.3855(6) 0.8351(4) 0.5741(3) 0.058(2) Uani 1 1 d .
O18 O 0.0179(5) 0.6787(3) 0.3638(3) 0.0446(16) Uani 1 1 d .
O19 O 0.2064(4) 0.8267(3) 0.3386(3) 0.0510(18) Uani 1 1 d .
O20 O 0.0040(6) 0.6633(4) 0.5161(2) 0.057(2) Uani 1 1 d .
O21 O 0.0950(6) 0.5890(4) 0.4422(3) 0.061(2) Uani 1 1 d .
O22 O 0.2137(5) 0.6904(4) 0.6239(3) 0.060(2) Uani 1 1 d .
O23 O 0.2751(6) 0.5674(5) 0.4097(3) 0.066(2) Uani 1 1 d .
O24 O -0.1129(5) 0.6054(4) 0.4258(3) 0.058(2) Uani 1 1 d .
O25 O 0.1688(5) 0.9305(4) 0.5372(3) 0.0537(18) Uani 1 1 d .
O26 O 0.0038(5) 0.8574(5) 0.5125(3) 0.060(2) Uani 1 1 d .
O27 O 0.2143(6) 0.8377(4) 0.6224(3) 0.064(2) Uani 1 1 d .
O28 O 0.5470(6) 0.6178(5) 0.5339(4) 0.080(3) Uani 1 1 d .
O29 O 0.3722(5) 0.7544(3) 0.3690(4) 0.059(2) Uani 1 1 d .
O30 O 0.0187(5) 0.8268(4) 0.3608(3) 0.0506(18) Uani 1 1 d .
O31 O 0.1693(6) 0.5928(5) 0.5441(3) 0.064(2) Uani 1 1 d .
O32 O 0.0651(6) 0.7465(4) 0.2693(3) 0.057(2) Uani 1 1 d .
O33 O 0.0400(6) 0.9161(5) 0.6195(3) 0.069(2) Uani 1 1 d .
O34 O -0.1151(4) 0.9063(3) 0.4199(3) 0.0394(14) Uani 1 1 d .
O35 O 0.0341(5) 0.6145(4) 0.6245(3) 0.0506(18) Uani 1 1 d .
O36 O 0.2077(6) 1.0502(3) 0.4690(3) 0.060(2) Uani 1 1 d .
O37 O 0.3513(6) 0.5730(5) 0.5118(3) 0.065(2) Uani 1 1 d .
O38 O 0.3493(5) 0.9461(5) 0.5034(3) 0.062(2) Uani 1 1 d .
O39 O 0.4400(6) 0.6441(4) 0.4342(3) 0.059(2) Uani 1 1 d .
O40 O 0.3849(5) 0.8935(4) 0.3180(2) 0.0418(15) Uani 1 1 d .
Ag1 Ag 0.17972(7) 0.35646(4) 0.41265(3) 0.0521(2) Uani 1 1 d .
Ag2 Ag 0.32269(6) 0.09500(4) 0.57966(3) 0.0493(2) Uani 1 1 d .
Ag3 Ag 0.11507(7) 0.61784(5) 0.22563(3) 0.0531(2) Uani 1 1 d .
C1 C 0.2516(8) 0.4793(6) 0.2715(4) 0.047(2) Uani 1 1 d .
H1A H 0.2946 0.4870 0.2442 0.056 Uiso 1 1 calc R
C2 C 0.1341(8) 0.4888(5) 0.3229(4) 0.042(2) Uani 1 1 d .
H2A H 0.0769 0.5063 0.3376 0.050 Uiso 1 1 calc R
C3 C 0.3369(8) 0.3672(6) 0.3161(5) 0.059(3) Uani 1 1 d .
H3A H 0.3800 0.3790 0.3490 0.070 Uiso 1 1 calc R
H3B H 0.3774 0.3681 0.2851 0.070 Uiso 1 1 calc R
C4 C 0.2950(8) 0.2897(6) 0.3217(4) 0.047(2) Uani 1 1 d .
C5 C 0.2041(9) 0.2678(6) 0.2951(4) 0.054(3) Uani 1 1 d .
H5A H 0.1663 0.3019 0.2732 0.065 Uiso 1 1 calc R
C6 C 0.1702(11) 0.1963(7) 0.3012(5) 0.078(4) Uani 1 1 d .
H6A H 0.1090 0.1828 0.2831 0.094 Uiso 1 1 calc R
C7 C 0.2233(12) 0.1428(7) 0.3334(5) 0.075(4) Uani 1 1 d .
H7A H 0.1996 0.0940 0.3364 0.090 Uiso 1 1 calc R
C8 C 0.3121(10) 0.1651(7) 0.3604(4) 0.063(3) Uani 1 1 d .
H8A H 0.3487 0.1312 0.3831 0.076 Uiso 1 1 calc R
C9 C 0.3482(8) 0.2365(8) 0.3544(4) 0.058(3) Uani 1 1 d .
H9A H 0.4094 0.2497 0.3726 0.069 Uiso 1 1 calc R
C10 C 0.2472(7) 0.2176(5) 0.4908(3) 0.0326(18) Uani 1 1 d .
H10A H 0.2211 0.1820 0.4656 0.039 Uiso 1 1 calc R
C11 C 0.2846(6) 0.3209(4) 0.5276(3) 0.0313(18) Uani 1 1 d .
H11A H 0.2918 0.3721 0.5344 0.038 Uiso 1 1 calc R
C12 C 0.3790(7) 0.2742(6) 0.6143(4) 0.045(2) Uani 1 1 d .
H12A H 0.3830 0.3268 0.6246 0.054 Uiso 1 1 calc R
H12B H 0.4463 0.2573 0.6093 0.054 Uiso 1 1 calc R
C13 C 0.3413(6) 0.2308(5) 0.6608(3) 0.0348(19) Uani 1 1 d .
C14 C 0.4095(8) 0.2008(7) 0.6998(4) 0.057(3) Uani 1 1 d .
H14A H 0.4774 0.2071 0.6965 0.069 Uiso 1 1 calc R
C15 C 0.3789(10) 0.1620(7) 0.7434(4) 0.070(4) Uani 1 1 d .
H15A H 0.4262 0.1415 0.7693 0.085 Uiso 1 1 calc R
C16 C 0.2803(10) 0.1530(7) 0.7495(4) 0.062(3) Uani 1 1 d .
H16A H 0.2599 0.1267 0.7795 0.075 Uiso 1 1 calc R
C17 C 0.2097(9) 0.1835(7) 0.7106(4) 0.056(3) Uani 1 1 d .
H17A H 0.1419 0.1773 0.7141 0.067 Uiso 1 1 calc R
C18 C 0.2411(7) 0.2228(6) 0.6668(4) 0.043(2) Uani 1 1 d .
H18A H 0.1943 0.2442 0.6410 0.052 Uiso 1 1 calc R
C19 C 0.3185(7) -0.0154(5) 0.6777(4) 0.040(2) Uani 1 1 d .
H19A H 0.2533 -0.0027 0.6838 0.049 Uiso 1 1 calc R
C20 C 0.4564(7) -0.0243(5) 0.6443(4) 0.0350(19) Uani 1 1 d .
H20A H 0.5068 -0.0175 0.6209 0.042 Uiso 1 1 calc R
C21 C 0.3600(9) -0.1002(6) 0.7611(4) 0.057(3) Uani 1 1 d .
H21A H 0.4165 -0.0927 0.7881 0.069 Uiso 1 1 calc R
H21B H 0.3543 -0.1536 0.7536 0.069 Uiso 1 1 calc R
C22 C 0.2650(7) -0.0726(5) 0.7847(4) 0.041(2) Uani 1 1 d .
C23 C 0.2693(7) -0.0239(5) 0.8275(4) 0.043(2) Uani 1 1 d .
H23A H 0.3312 -0.0079 0.8432 0.052 Uiso 1 1 calc R
C24 C 0.1834(9) 0.0024(6) 0.8482(4) 0.055(3) Uani 1 1 d .
H24A H 0.1867 0.0355 0.8778 0.066 Uiso 1 1 calc R
C25 C 0.0943(9) -0.0215(8) 0.8241(5) 0.068(3) Uani 1 1 d .
H25A H 0.0355 -0.0035 0.8367 0.081 Uiso 1 1 calc R
C26 C 0.0898(9) -0.0712(8) 0.7819(5) 0.068(4) Uani 1 1 d .
H26A H 0.0279 -0.0870 0.7661 0.082 Uiso 1 1 calc R
C27 C 0.1742(8) -0.0983(6) 0.7623(4) 0.053(3) Uiso 1 1 d .
H27A H 0.1704 -0.1338 0.7342 0.064 Uiso 1 1 calc R
N1 N 0.1736(6) 0.5218(4) 0.2792(3) 0.0414(18) Uani 1 1 d .
N2 N 0.2602(5) 0.4241(4) 0.3081(3) 0.0382(17) Uani 1 1 d .
N3 N 0.1849(6) 0.4299(4) 0.3419(3) 0.0384(17) Uani 1 1 d .
N4 N 0.2385(5) 0.2918(4) 0.4823(3) 0.0307(15) Uani 1 1 d .
N5 N 0.3188(5) 0.2678(4) 0.5618(3) 0.0295(15) Uani 1 1 d .
N6 N 0.2959(5) 0.1996(4) 0.5380(3) 0.0300(15) Uani 1 1 d .
N7 N 0.3649(5) 0.0084(4) 0.6357(3) 0.0339(16) Uani 1 1 d .
N8 N 0.3777(6) -0.0601(4) 0.7104(3) 0.0378(17) Uani 1 1 d .
N9 N 0.4666(6) -0.0663(4) 0.6886(3) 0.0358(16) Uani 1 1 d .
Mo1 Mo 0.10069(5) 0.75290(4) 0.33645(3) 0.03075(17) Uani 1 1 d .
Mo2 Mo 0.43805(5) 0.86084(5) 0.50602(3) 0.03472(18) Uani 1 1 d .
Mo3 Mo 0.43958(6) 0.65663(4) 0.51067(3) 0.03597(18) Uani 1 1 d .
Mo4 Mo 0.21644(6) 0.95783(4) 0.46871(4) 0.03799(19) Uani 1 1 d .
Mo5 Mo 0.09728(7) 0.86178(5) 0.57702(3) 0.0421(2) Uani 1 1 d .
Mo6 Mo 0.09404(6) 0.66596(5) 0.58058(3) 0.0403(2) Uani 1 1 d .
Mo7 Mo -0.01184(5) 0.65772(4) 0.43906(3) 0.02924(16) Uani 1 1 d .
Mo8 Mo 0.21754(7) 0.55953(4) 0.47911(3) 0.0405(2) Uani 1 1 d .
Mo9 Mo -0.01281(5) 0.85502(4) 0.43645(3) 0.03348(17) Uani 1 1 d .
Mo10 Mo 0.33159(6) 0.85526(4) 0.37033(3) 0.03278(17) Uani 1 1 d .
Mo11 Mo 0.33136(6) 0.65173(4) 0.37592(3) 0.0397(2) Uani 1 1 d .
Mo12 Mo 0.31805(6) 0.76233(5) 0.61249(3) 0.03809(19) Uani 1 1 d .
O4 O 0.2751(5) 0.8282(4) 0.4612(3) 0.0485(16) Uani 1 1 d .
O3 O 0.1903(5) 0.7616(4) 0.5344(3) 0.0494(17) Uani 1 1 d .
O2 O 0.2771(5) 0.6879(4) 0.4653(3) 0.0453(16) Uani 1 1 d .
O1 O 0.1178(5) 0.7558(4) 0.4371(3) 0.0455(16) Uani 1 1 d .

loop_
_atom_site_aniso_label
_atom_site_aniso_U_11
_atom_site_aniso_U_22
_atom_site_aniso_U_33
_atom_site_aniso_U_23
_atom_site_aniso_U_13
_atom_site_aniso_U_12
P1 0.0190(8) 0.0165(8) 0.0210(9) -0.0014(7) 0.0038(7) -0.0005(7)
O1W 0.092(7) 0.080(6) 0.081(6) 0.034(5) 0.037(5) 0.034(5)
O5 0.026(3) 0.028(3) 0.126(7) 0.001(4) 0.013(4) 0.001(3)
O6 0.067(5) 0.062(5) 0.025(3) -0.001(3) -0.005(3) 0.002(4)
O7 0.046(4) 0.057(4) 0.044(4) -0.007(3) 0.010(3) 0.020(3)
O8 0.057(4) 0.015(3) 0.072(5) 0.007(3) 0.003(4) 0.001(3)
O9 0.067(5) 0.025(3) 0.061(4) 0.009(3) 0.039(4) 0.011(3)
O10 0.042(4) 0.042(4) 0.062(4) -0.007(3) 0.009(3) -0.019(3)
O11 0.087(5) 0.041(4) 0.042(4) -0.004(3) 0.026(4) -0.024(4)
O12 0.054(4) 0.099(6) 0.030(3) -0.005(4) -0.003(3) 0.040(4)
O13 0.081(5) 0.038(4) 0.036(3) -0.001(3) 0.023(3) -0.015(3)
O14 0.043(4) 0.039(4) 0.084(6) -0.001(4) -0.004(4) 0.000(3)
O15 0.054(4) 0.089(6) 0.034(3) 0.014(4) -0.002(3) -0.037(4)
O16 0.055(4) 0.068(5) 0.040(4) -0.016(3) -0.004(3) 0.031(4)
O17 0.097(6) 0.034(4) 0.049(4) -0.008(3) 0.039(4) -0.019(4)
O18 0.053(4) 0.035(3) 0.050(4) 0.010(3) 0.025(3) 0.008(3)
O19 0.024(3) 0.025(3) 0.102(6) -0.010(3) -0.003(3) 0.001(3)
O20 0.071(5) 0.073(5) 0.024(3) -0.010(3) -0.006(3) 0.044(4)
O21 0.080(5) 0.071(5) 0.031(3) -0.005(3) -0.001(3) 0.050(4)
O22 0.036(4) 0.037(4) 0.105(6) 0.009(4) -0.004(4) -0.007(3)
O23 0.088(6) 0.073(5) 0.039(4) 0.001(4) 0.006(4) -0.055(5)
O24 0.049(4) 0.063(5) 0.065(5) -0.026(4) 0.019(3) -0.035(4)
O25 0.049(4) 0.072(5) 0.038(4) 0.004(3) -0.003(3) -0.019(4)
O26 0.055(4) 0.088(6) 0.036(4) 0.018(4) -0.004(3) -0.034(4)
O27 0.054(5) 0.043(4) 0.093(6) 0.016(4) -0.014(4) -0.011(3)
O28 0.044(5) 0.090(6) 0.109(7) 0.053(6) 0.015(4) 0.026(4)
O29 0.021(3) 0.028(3) 0.126(7) 0.010(4) 0.003(4) 0.003(3)
O30 0.061(4) 0.037(4) 0.058(4) 0.011(3) 0.032(4) 0.014(3)
O31 0.069(5) 0.087(6) 0.033(4) -0.004(4) -0.004(3) 0.045(5)
O32 0.080(5) 0.062(5) 0.026(3) -0.001(3) -0.009(3) -0.022(4)
O33 0.083(6) 0.069(5) 0.060(5) -0.028(4) 0.036(4) 0.006(4)
O34 0.033(3) 0.037(3) 0.048(4) -0.002(3) 0.005(3) 0.012(3)
O35 0.045(4) 0.068(5) 0.040(4) 0.010(3) 0.013(3) -0.016(3)
O36 0.093(6) 0.018(3) 0.069(5) -0.006(3) 0.010(4) -0.007(3)
O37 0.078(5) 0.072(5) 0.047(4) -0.003(4) 0.018(4) -0.044(4)
O38 0.054(4) 0.092(6) 0.040(4) -0.017(4) 0.000(3) 0.024(4)
O39 0.079(5) 0.057(5) 0.042(4) -0.009(3) 0.015(4) -0.038(4)
O40 0.043(4) 0.045(4) 0.037(3) 0.016(3) 0.007(3) -0.008(3)
Ag1 0.0794(6) 0.0433(4) 0.0335(4) 0.0142(3) 0.0047(4) 0.0100(4)
Ag2 0.0618(5) 0.0334(4) 0.0531(4) 0.0214(3) 0.0077(4) 0.0113(3)
Ag3 0.0635(5) 0.0519(5) 0.0422(4) 0.0089(4) -0.0039(4) -0.0216(4)
C1 0.054(6) 0.051(6) 0.036(5) 0.007(4) 0.008(4) -0.018(5)
C2 0.056(6) 0.036(5) 0.034(5) 0.004(4) 0.003(4) 0.002(4)
C3 0.045(6) 0.063(7) 0.070(7) 0.002(6) 0.013(5) -0.007(5)
C4 0.050(6) 0.055(6) 0.036(5) -0.003(5) 0.012(4) 0.019(5)
C5 0.072(7) 0.047(6) 0.039(5) -0.005(5) -0.017(5) 0.015(5)
C6 0.108(11) 0.063(8) 0.059(8) -0.018(7) -0.015(7) -0.021(8)
C7 0.128(13) 0.041(6) 0.058(7) -0.004(6) 0.016(8) 0.010(7)
C8 0.091(9) 0.063(8) 0.039(6) 0.007(6) 0.021(6) 0.034(7)
C9 0.042(6) 0.098(10) 0.033(5) 0.009(6) 0.005(4) 0.020(6)
C10 0.044(5) 0.024(4) 0.032(4) 0.000(3) 0.013(4) -0.002(4)
C11 0.038(5) 0.018(4) 0.038(5) 0.001(3) 0.006(4) 0.003(3)
C12 0.037(5) 0.054(6) 0.043(5) 0.005(5) -0.006(4) -0.008(4)
C13 0.033(5) 0.040(5) 0.031(4) -0.008(4) -0.003(3) 0.005(4)
C14 0.040(6) 0.090(9) 0.041(6) 0.013(6) 0.000(4) 0.023(6)
C15 0.088(10) 0.087(9) 0.036(6) 0.016(6) 0.005(6) 0.042(8)
C16 0.100(10) 0.056(7) 0.032(5) 0.010(5) 0.014(6) 0.008(7)
C17 0.057(7) 0.066(7) 0.047(6) -0.004(5) 0.013(5) -0.009(6)
C18 0.036(5) 0.051(6) 0.040(5) 0.014(4) -0.006(4) -0.002(4)
C19 0.039(5) 0.042(5) 0.040(5) 0.013(4) 0.002(4) 0.010(4)
C20 0.036(5) 0.027(4) 0.041(5) 0.000(4) -0.001(4) -0.002(4)
C21 0.080(8) 0.050(6) 0.044(6) 0.026(5) 0.015(5) 0.022(6)
C22 0.055(6) 0.038(5) 0.032(5) 0.011(4) 0.008(4) 0.000(4)
C23 0.044(6) 0.046(6) 0.038(5) 0.001(4) -0.007(4) -0.007(4)
C24 0.069(8) 0.045(6) 0.053(6) -0.002(5) 0.019(6) -0.009(5)
C25 0.048(7) 0.088(9) 0.071(8) 0.019(7) 0.024(6) -0.001(6)
C26 0.055(7) 0.093(10) 0.055(7) 0.006(7) -0.009(6) -0.023(7)
N1 0.055(5) 0.039(4) 0.029(4) 0.005(3) -0.002(3) -0.012(4)
N2 0.035(4) 0.043(4) 0.036(4) 0.004(3) 0.002(3) -0.007(3)
N3 0.047(5) 0.041(4) 0.028(4) -0.001(3) 0.006(3) -0.005(4)
N4 0.039(4) 0.026(3) 0.029(4) 0.002(3) 0.010(3) 0.003(3)
N5 0.035(4) 0.027(4) 0.027(3) 0.009(3) 0.003(3) -0.001(3)
N6 0.038(4) 0.022(3) 0.031(4) 0.007(3) 0.010(3) 0.000(3)
N7 0.043(4) 0.029(4) 0.029(4) 0.006(3) 0.002(3) 0.003(3)
N8 0.050(5) 0.031(4) 0.033(4) 0.009(3) 0.005(3) 0.003(3)
N9 0.041(4) 0.030(4) 0.035(4) 0.001(3) 0.000(3) 0.007(3)
Mo1 0.0253(3) 0.0451(4) 0.0215(3) -0.0063(3) 0.0005(3) 0.0014(3)
Mo2 0.0257(4) 0.0470(5) 0.0307(4) -0.0032(3) -0.0018(3) -0.0125(3)
Mo3 0.0263(4) 0.0360(4) 0.0441(4) -0.0037(3) -0.0056(3) 0.0065(3)
Mo4 0.0428(5) 0.0151(3) 0.0563(5) -0.0087(3) 0.0055(4) -0.0019(3)
Mo5 0.0543(5) 0.0443(5) 0.0290(4) -0.0100(3) 0.0104(4) 0.0157(4)
Mo6 0.0413(5) 0.0468(5) 0.0351(4) 0.0087(4) 0.0160(3) -0.0094(4)
Mo7 0.0254(4) 0.0249(3) 0.0367(4) -0.0021(3) -0.0019(3) -0.0053(3)
Mo8 0.0587(5) 0.0148(3) 0.0492(5) 0.0066(3) 0.0113(4) 0.0029(3)
Mo9 0.0243(4) 0.0310(4) 0.0449(4) 0.0049(3) 0.0012(3) 0.0040(3)
Mo10 0.0391(4) 0.0317(4) 0.0286(4) 0.0073(3) 0.0087(3) -0.0061(3)
Mo11 0.0481(5) 0.0279(4) 0.0472(5) -0.0088(3) 0.0275(4) 0.0000(3)
Mo12 0.0405(4) 0.0495(5) 0.0227(3) 0.0061(3) -0.0059(3) -0.0150(4)
O4 0.055(4) 0.041(4) 0.050(4) 0.001(3) 0.008(3) -0.004(3)
O3 0.054(4) 0.045(4) 0.051(4) -0.004(3) 0.010(3) -0.006(3)
O2 0.048(4) 0.043(4) 0.047(4) -0.001(3) 0.010(3) 0.000(3)
O1 0.048(4) 0.045(4) 0.043(4) 0.000(3) 0.003(3) 0.001(3)

loop_
_atom_type_symbol
_atom_type_description
_atom_type_scat_dispersion_real
_atom_type_scat_dispersion_imag
_atom_type_scat_source
C C 0.0033 0.0016 'International Tables Vol C Tables 4.2.6.8 and 6.1.1.4'
H H 0.0000 0.0000 'International Tables Vol C Tables 4.2.6.8 and 6.1.1.4'
N N 0.0061 0.0033 'International Tables Vol C Tables 4.2.6.8 and 6.1.1.4'
O O 0.0106 0.0060 'International Tables Vol C Tables 4.2.6.8 and 6.1.1.4'
P P 0.1023 0.0942 'International Tables Vol C Tables 4.2.6.8 and 6.1.1.4'
Mo Mo -1.6832 0.6857 'International Tables Vol C Tables 4.2.6.8 and 6.1.1.4'
Ag Ag -0.8971 1.1015 'International Tables Vol C Tables 4.2.6.8 and 6.1.1.4'

loop_
_geom_angle_atom_site_label_1
_geom_angle_atom_site_label_2
_geom_angle_atom_site_label_3
_geom_angle
_geom_angle_site_symmetry_1
_geom_angle_site_symmetry_3
O1 P1 O3 110.2(4) . .
O1 P1 O4 110.5(4) . .
O3 P1 O4 108.7(4) . .
O1 P1 O2 110.5(4) . .
O3 P1 O2 108.9(4) . .
O4 P1 O2 108.1(4) . .
Mo11 O5 Mo1 149.8(4) . .
Mo8 O8 Ag1 137.2(4) . .
Mo9 O9 Mo7 133.4(4) . .
Mo12 O11 Mo3 145.9(4) . .
Mo2 O12 Mo10 129.4(4) . .
Mo3 O13 Mo2 148.0(4) . .
Mo6 O14 Mo5 130.2(4) . .
Mo4 O15 Mo9 146.7(4) . .
Mo4 O16 Mo10 129.9(4) . .
Mo12 O17 Mo2 145.9(4) . .
Mo1 O18 Mo7 130.0(4) . .
Mo10 O19 Mo1 146.4(4) . .
Mo7 O20 Mo6 147.0(4) . .
Mo8 O21 Mo7 146.5(4) . .
Mo6 O22 Mo12 131.4(4) . .
Mo11 O23 Mo8 130.1(4) . .
Mo5 O25 Mo4 147.9(4) . .
Mo9 O26 Mo5 146.4(4) . .
Mo5 O27 Mo12 130.2(5) . .
Mo10 O29 Mo11 145.4(4) . .
Mo1 O30 Mo9 131.2(4) . .
Mo8 O31 Mo6 148.1(4) . .
Mo3 O37 Mo8 130.8(5) . .
Mo4 O38 Mo2 130.5(4) . .
Mo3 O39 Mo11 130.4(4) . .
N4 Ag1 N3 156.6(3) . .
N4 Ag1 O8 82.4(2) . .
N3 Ag1 O8 92.9(2) . .
N7 Ag2 N6 166.3(3) . .
N1 Ag3 N9 99.9(3) . 4_565
N1 Ag3 C8 126.3(4) . 2
N9 Ag3 C8 101.0(3) 4_565 2
N1 C1 N2 110.6(8) . .
N3 C2 N1 113.2(9) . .
N2 C3 C4 112.8(8) . .
C5 C4 C9 117.6(11) . .
C5 C4 C3 122.5(9) . .
C9 C4 C3 119.9(10) . .
C6 C5 C4 119.9(11) . .
C5 C6 C7 122.7(13) . .
C8 C7 C6 117.1(12) . .
C7 C8 C9 121.2(11) . .
C7 C8 Ag3 83.7(7) . 2_545
C9 C8 Ag3 93.1(7) . 2_545
C8 C9 C4 121.4(11) . .
N6 C10 N4 113.9(8) . .
N5 C11 N4 111.1(7) . .
N5 C12 C13 115.3(7) . .
C14 C13 C18 119.2(9) . .
C14 C13 C12 118.5(9) . .
C18 C13 C12 122.3(8) . .
C15 C14 C13 120.7(10) . .
C16 C15 C14 120.7(10) . .
C15 C16 C17 119.5(10) . .
C18 C17 C16 119.4(10) . .
C13 C18 C17 120.4(9) . .
N7 C19 N8 111.0(8) . .
N9 C20 N7 113.4(8) . .
N8 C21 C22 111.4(8) . .
C23 C22 C27 119.7(10) . .
C23 C22 C21 121.0(10) . .
C27 C22 C21 119.2(9) . .
C22 C23 C24 121.3(9) . .
C25 C24 C23 118.0(11) . .
C26 C25 C24 120.9(11) . .
C25 C26 C27 121.1(11) . .
C26 C27 C22 118.9(11) . .
C1 N1 C2 103.5(8) . .
C1 N1 Ag3 126.4(6) . .
C2 N1 Ag3 129.8(7) . .
C1 N2 N3 109.0(8) . .
C1 N2 C3 129.0(9) . .
N3 N2 C3 121.9(8) . .
C2 N3 N2 103.6(7) . .
C2 N3 Ag1 135.3(6) . .
N2 N3 Ag1 120.8(6) . .
C11 N4 C10 103.2(7) . .
C11 N4 Ag1 124.3(5) . .
C10 N4 Ag1 132.3(6) . .
C11 N5 N6 108.4(7) . .
C11 N5 C12 129.5(8) . .
N6 N5 C12 121.9(7) . .
C10 N6 N5 103.5(6) . .
C10 N6 Ag2 132.8(6) . .
N5 N6 Ag2 123.3(5) . .
C19 N7 C20 103.2(7) . .
C19 N7 Ag2 128.5(6) . .
C20 N7 Ag2 126.9(6) . .
C19 N8 N9 108.2(7) . .
C19 N8 C21 131.4(8) . .
N9 N8 C21 120.4(7) . .
C20 N9 N8 104.2(7) . .
C20 N9 Ag3 125.0(6) . 4_666
N8 N9 Ag3 129.8(5) . 4_666
O32 Mo1 O30 103.7(4) . .
O32 Mo1 O18 99.9(3) . .
O30 Mo1 O18 89.9(3) . .
O32 Mo1 O5 101.5(4) . .
O30 Mo1 O5 154.8(3) . .
O18 Mo1 O5 87.3(3) . .
O32 Mo1 O19 102.7(3) . .
O30 Mo1 O19 88.0(3) . .
O18 Mo1 O19 157.2(3) . .
O5 Mo1 O19 85.0(3) . .
O32 Mo1 O1 168.4(3) . .
O30 Mo1 O1 70.6(3) . .
O18 Mo1 O1 70.5(3) . .
O5 Mo1 O1 84.9(3) . .
O19 Mo1 O1 87.4(3) . .
O10 Mo2 O13 103.0(3) . .
O10 Mo2 O12 100.6(3) . .
O13 Mo2 O12 90.5(3) . .
O10 Mo2 O17 102.3(3) . .
O13 Mo2 O17 86.1(3) . .
O12 Mo2 O17 157.0(3) . .
O10 Mo2 O38 99.9(3) . .
O13 Mo2 O38 156.9(3) . .
O12 Mo2 O38 87.6(3) . .
O17 Mo2 O38 86.7(3) . .
O10 Mo2 O4 165.4(3) . .
O13 Mo2 O4 88.7(3) . .
O12 Mo2 O4 70.3(3) . .
O17 Mo2 O4 86.9(3) . .
O38 Mo2 O4 69.1(3) . .
O28 Mo3 O39 102.2(4) . .
O28 Mo3 O13 102.5(4) . .
O39 Mo3 O13 88.9(3) . .
O28 Mo3 O37 101.2(4) . .
O39 Mo3 O37 88.8(3) . .
O13 Mo3 O37 156.1(4) . .
O28 Mo3 O11 101.8(4) . .
O39 Mo3 O11 156.0(4) . .
O13 Mo3 O11 86.1(3) . .
O37 Mo3 O11 86.4(3) . .
O28 Mo3 O2 167.3(4) . .
O39 Mo3 O2 69.8(3) . .
O13 Mo3 O2 87.4(3) . .
O37 Mo3 O2 69.4(3) . .
O11 Mo3 O2 86.5(3) . .
O36 Mo4 O15 104.8(4) . .
O36 Mo4 O25 102.8(4) . .
O15 Mo4 O25 87.1(3) . .
O36 Mo4 O16 99.8(4) . .
O15 Mo4 O16 88.7(3) . .
O25 Mo4 O16 157.4(3) . .
O36 Mo4 O38 99.8(4) . .
O15 Mo4 O38 155.5(4) . .
O25 Mo4 O38 87.5(3) . .
O16 Mo4 O38 87.1(3) . .
O36 Mo4 O4 164.4(3) . .
O15 Mo4 O4 87.1(3) . .
O25 Mo4 O4 87.7(3) . .
O16 Mo4 O4 69.9(3) . .
O38 Mo4 O4 68.8(3) . .
O33 Mo5 O25 103.3(4) . .
O33 Mo5 O27 100.0(4) . .
O25 Mo5 O27 90.8(3) . .
O33 Mo5 O26 103.3(4) . .
O25 Mo5 O26 86.0(3) . .
O27 Mo5 O26 156.6(4) . .
O33 Mo5 O14 100.7(4) . .
O25 Mo5 O14 155.8(3) . .
O27 Mo5 O14 87.3(3) . .
O26 Mo5 O14 86.3(3) . .
O33 Mo5 O3 165.7(4) . .
O25 Mo5 O3 87.2(3) . .
O27 Mo5 O3 69.9(3) . .
O26 Mo5 O3 86.8(3) . .
O14 Mo5 O3 69.5(3) . .
O35 Mo6 O22 101.7(3) . .
O35 Mo6 O14 100.9(4) . .
O22 Mo6 O14 88.1(3) . .
O35 Mo6 O20 102.1(3) . .
O22 Mo6 O20 156.2(4) . .
O14 Mo6 O20 88.8(3) . .
O35 Mo6 O31 103.2(4) . .
O22 Mo6 O31 87.6(3) . .
O14 Mo6 O31 155.9(4) . .
O20 Mo6 O31 85.6(3) . .
O35 Mo6 O3 166.6(3) . .
O22 Mo6 O3 69.1(3) . .
O14 Mo6 O3 69.9(3) . .
O20 Mo6 O3 87.7(3) . .
O31 Mo6 O3 86.4(3) . .
O24 Mo7 O20 104.2(4) . .
O24 Mo7 O21 104.6(4) . .
O20 Mo7 O21 88.5(3) . .
O24 Mo7 O9 101.2(4) . .
O20 Mo7 O9 88.4(3) . .
O21 Mo7 O9 153.9(4) . .
O24 Mo7 O18 99.0(3) . .
O20 Mo7 O18 156.8(3) . .
O21 Mo7 O18 86.8(3) . .
O9 Mo7 O18 85.9(3) . .
O24 Mo7 O1 164.1(3) . .
O20 Mo7 O1 87.9(3) . .
O21 Mo7 O1 85.6(3) . .
O9 Mo7 O1 68.4(3) . .
O18 Mo7 O1 69.1(3) . .
O8 Mo8 O31 104.2(4) . .
O8 Mo8 O21 102.8(4) . .
O31 Mo8 O21 87.9(3) . .
O8 Mo8 O37 100.9(3) . .
O31 Mo8 O37 89.4(3) . .
O21 Mo8 O37 156.1(4) . .
O8 Mo8 O23 98.6(3) . .
O31 Mo8 O23 157.2(4) . .
O21 Mo8 O23 87.8(3) . .
O37 Mo8 O23 85.6(3) . .
O8 Mo8 O2 164.2(3) . .
O31 Mo8 O2 87.9(3) . .
O21 Mo8 O2 87.6(3) . .
O37 Mo8 O2 68.6(3) . .
O23 Mo8 O2 69.5(3) . .
O34 Mo9 O26 104.7(3) . .
O34 Mo9 O15 104.1(3) . .
O26 Mo9 O15 88.7(3) . .
O34 Mo9 O9 101.0(3) . .
O26 Mo9 O9 90.7(3) . .
O15 Mo9 O9 154.2(3) . .
O34 Mo9 O30 98.7(3) . .
O26 Mo9 O30 156.6(3) . .
O15 Mo9 O30 85.9(3) . .
O9 Mo9 O30 84.6(3) . .
O34 Mo9 O1 162.6(3) . .
O26 Mo9 O1 89.3(3) . .
O15 Mo9 O1 86.2(3) . .
O9 Mo9 O1 68.0(3) . .
O30 Mo9 O1 67.7(2) . .
O40 Mo10 O19 103.1(3) . .
O40 Mo10 O29 103.5(3) . .
O19 Mo10 O29 89.2(3) . .
O40 Mo10 O16 99.9(3) . .
O19 Mo10 O16 89.5(3) . .
O29 Mo10 O16 156.3(3) . .
O40 Mo10 O12 98.9(3) . .
O19 Mo10 O12 157.9(3) . .
O29 Mo10 O12 86.8(3) . .
O16 Mo10 O12 85.5(3) . .
O40 Mo10 O4 164.2(3) . .
O19 Mo10 O4 89.0(3) . .
O29 Mo10 O4 86.7(3) . .
O16 Mo10 O4 69.6(3) . .
O12 Mo10 O4 69.1(3) . .
O7 Mo11 O5 103.2(3) . .
O7 Mo11 O23 100.3(4) . .
O5 Mo11 O23 91.2(3) . .
O7 Mo11 O29 102.8(4) . .
O5 Mo11 O29 87.4(3) . .
O23 Mo11 O29 156.5(4) . .
O7 Mo11 O39 100.7(3) . .
O5 Mo11 O39 156.1(3) . .
O23 Mo11 O39 86.0(3) . .
O29 Mo11 O39 85.9(3) . .
O7 Mo11 O2 165.4(3) . .
O5 Mo11 O2 88.3(3) . .
O23 Mo11 O2 70.1(3) . .
O29 Mo11 O2 86.4(3) . .
O39 Mo11 O2 68.4(3) . .
O6 Mo12 O11 102.7(3) . .
O6 Mo12 O17 103.6(4) . .
O11 Mo12 O17 88.9(3) . .
O6 Mo12 O22 99.9(4) . .
O11 Mo12 O22 89.5(3) . .
O17 Mo12 O22 156.2(4) . .
O6 Mo12 O27 99.0(3) . .
O11 Mo12 O27 158.1(3) . .
O17 Mo12 O27 88.3(3) . .
O22 Mo12 O27 84.4(3) . .
O6 Mo12 O3 163.9(3) . .
O11 Mo12 O3 89.1(3) . .
O17 Mo12 O3 87.2(3) . .
O22 Mo12 O3 69.0(3) . .
O27 Mo12 O3 69.1(3) . .
P1 O4 Mo2 125.6(4) . .
P1 O4 Mo4 124.1(4) . .
Mo2 O4 Mo4 91.4(2) . .
P1 O4 Mo10 123.7(4) . .
Mo2 O4 Mo10 91.2(2) . .
Mo4 O4 Mo10 90.6(2) . .
P1 O3 Mo12 124.2(4) . .
P1 O3 Mo5 125.9(4) . .
Mo12 O3 Mo5 90.9(2) . .
P1 O3 Mo6 124.7(4) . .
Mo12 O3 Mo6 90.5(2) . .
Mo5 O3 Mo6 90.0(2) . .
P1 O2 Mo3 127.8(4) . .
P1 O2 Mo11 123.3(4) . .
Mo3 O2 Mo11 91.1(2) . .
P1 O2 Mo8 123.0(3) . .
Mo3 O2 Mo8 90.9(2) . .
Mo11 O2 Mo8 90.3(2) . .
P1 O1 Mo1 127.0(4) . .
P1 O1 Mo7 125.1(4) . .
Mo1 O1 Mo7 90.0(2) . .
P1 O1 Mo9 123.2(4) . .
Mo1 O1 Mo9 90.3(2) . .
Mo7 O1 Mo9 90.2(2) . .

loop_
_geom_bond_atom_site_label_1
_geom_bond_atom_site_label_2
_geom_bond_distance
_geom_bond_site_symmetry_2
P1 O1 1.501(7) .
P1 O3 1.533(7) .
P1 O4 1.544(7) .
P1 O2 1.545(7) .
O5 Mo11 1.844(7) .
O5 Mo1 1.927(6) .
O6 Mo12 1.665(6) .
O7 Mo11 1.658(6) .
O8 Mo8 1.668(6) .
O8 Ag1 2.586(7) .
O9 Mo9 1.911(6) .
O9 Mo7 1.912(6) .
O10 Mo2 1.666(6) .
O11 Mo12 1.867(7) .
O11 Mo3 1.916(6) .
O12 Mo2 1.908(6) .
O12 Mo10 1.953(7) .
O13 Mo3 1.888(6) .
O13 Mo2 1.894(7) .
O14 Mo6 1.898(7) .
O14 Mo5 1.944(7) .
O15 Mo4 1.879(6) .
O15 Mo9 1.889(6) .
O16 Mo4 1.918(7) .
O16 Mo10 1.928(6) .
O17 Mo12 1.877(6) .
O17 Mo2 1.917(6) .
O18 Mo1 1.885(6) .
O18 Mo7 1.950(6) .
O19 Mo10 1.860(6) .
O19 Mo1 1.932(6) .
O20 Mo7 1.876(6) .
O20 Mo6 1.899(6) .
O21 Mo8 1.880(7) .
O21 Mo7 1.883(6) .
O22 Mo6 1.895(7) .
O22 Mo12 1.937(7) .
O23 Mo11 1.901(7) .
O23 Mo8 1.927(7) .
O24 Mo7 1.655(6) .
O25 Mo5 1.877(7) .
O25 Mo4 1.905(7) .
O26 Mo9 1.849(7) .
O26 Mo5 1.928(7) .
O27 Mo5 1.892(7) .
O27 Mo12 1.965(8) .
O28 Mo3 1.655(7) .
O29 Mo10 1.877(6) .
O29 Mo11 1.919(6) .
O30 Mo1 1.848(6) .
O30 Mo9 1.993(7) .
O31 Mo8 1.863(7) .
O31 Mo6 1.915(7) .
O32 Mo1 1.671(6) .
O33 Mo5 1.655(7) .
O34 Mo9 1.670(6) .
O35 Mo6 1.670(6) .
O36 Mo4 1.647(6) .
O37 Mo3 1.906(7) .
O37 Mo8 1.916(8) .
O38 Mo4 1.919(7) .
O38 Mo2 1.928(7) .
O39 Mo3 1.879(7) .
O39 Mo11 1.952(8) .
O40 Mo10 1.665(6) .
Ag1 N4 2.145(7) .
Ag1 N3 2.169(7) .
Ag2 N7 2.105(7) .
Ag2 N6 2.136(6) .
Ag3 N1 2.251(8) .
Ag3 N9 2.307(7) 4_565
Ag3 C8 2.535(10) 2
C1 N1 1.319(13) .
C1 N2 1.325(12) .
C2 N3 1.314(12) .
C2 N1 1.363(11) .
C3 N2 1.447(13) .
C3 C4 1.501(15) .
C4 C5 1.388(14) .
C4 C9 1.394(14) .
C5 C6 1.363(16) .
C6 C7 1.391(18) .
C7 C8 1.371(18) .
C8 C9 1.371(17) .
C8 Ag3 2.535(10) 2_545
C10 N6 1.313(11) .
C10 N4 1.340(11) .
C11 N5 1.316(10) .
C11 N4 1.325(10) .
C12 N5 1.458(11) .
C12 C13 1.497(13) .
C13 C14 1.370(12) .
C13 C18 1.375(12) .
C14 C15 1.362(15) .
C15 C16 1.357(17) .
C16 C17 1.392(16) .
C17 C18 1.374(13) .
C19 N7 1.314(11) .
C19 N8 1.339(11) .
C20 N9 1.312(11) .
C20 N7 1.360(11) .
C21 N8 1.465(11) .
C21 C22 1.527(14) .
C22 C23 1.353(13) .
C22 C27 1.371(14) .
C23 C24 1.382(14) .
C24 C25 1.356(16) .
C25 C26 1.354(17) .
C26 C27 1.357(16) .
N2 N3 1.365(10) .
N5 N6 1.367(9) .
N8 N9 1.356(10) .
N9 Ag3 2.307(7) 4_666
Mo1 O1 2.446(6) .
Mo2 O4 2.430(7) .
Mo3 O2 2.425(7) .
Mo4 O4 2.449(7) .
Mo5 O3 2.460(7) .
Mo6 O3 2.469(7) .
Mo7 O1 2.470(7) .
Mo8 O2 2.453(7) .
Mo9 O1 2.488(7) .
Mo10 O4 2.454(7) .
Mo11 O2 2.444(6) .
Mo12 O3 2.450(7) .
